data_4062782
_journal_name_full Organometallics
_journal_paper_doi 10.1021/om049640r
_journal_year 2004
_chemical_formula_sum 'C46 H33 N3 O2 Te'
_chemical_formula_weight 787.35
_chemical_name_common Te-Porphyrin
_space_group_IT_number 15
_symmetry_cell_setting monoclinic
_symmetry_space_group_name_Hall '-C 2yc'
_symmetry_space_group_name_H-M 'C 1 2/c 1'
_cell_angle_alpha 90.00
_cell_angle_beta 116.4820(10)
_cell_angle_gamma 90.00
_cell_formula_units_Z 8
_cell_length_a 35.6580(13)
_cell_length_b 12.4853(4)
_cell_length_c 18.0090(6)
_cell_measurement_temperature 90(1)
_cell_volume 7176.4(4)
_diffrn_ambient_temperature 90(1)
_exptl_crystal_density_diffrn 1.457
_cod_depositor_comments
;
The following automatic conversions were performed:
'_symmetry_cell_setting' value 'Monoclinic' changed to 'monoclinic'
according to '/home/saulius/struct/CIF-dictionaries/cif_core.dic'
dictionary named 'cif_core.dic' version 2.4.1 from 2010-06-29.

Automatic conversion script
Id: cif_fix_enum 1527 2010-12-29 10:47:43Z saulius 
;
_cod_original_sg_symbol_H-M 'C 2/c'
_cod_database_code 4062782

loop_
_symmetry_equiv_pos_as_xyz
'x, y, z'
'-x, y, -z+1/2'
'x+1/2, y+1/2, z'
'-x+1/2, y+1/2, -z+1/2'
'-x, -y, -z'
'x, -y, z-1/2'
'-x+1/2, -y+1/2, -z'
'x+1/2, -y+1/2, z-1/2'

loop_
_atom_site_label
_atom_site_type_symbol
_atom_site_fract_x
_atom_site_fract_y
_atom_site_fract_z
_atom_site_U_iso_or_equiv
_atom_site_adp_type
_atom_site_occupancy
_atom_site_symmetry_multiplicity
_atom_site_calc_flag
_atom_site_refinement_flags
_atom_site_disorder_assembly
_atom_site_disorder_group
Te1 Te 0.358130(7) 0.087909(17) 1.457456(13) 0.02042(7) Uani 1 1 d . . .
O1 O 0.30901(8) -0.60355(18) 1.67819(15) 0.0259(6) Uani 1 1 d . . .
O2 O 0.49922(8) 0.1547(2) 2.07704(13) 0.0282(6) Uani 1 1 d . . .
N1 N 0.32676(8) -0.1000(2) 1.43994(16) 0.0192(6) Uani 1 1 d . . .
N2 N 0.38314(8) -0.0405(2) 1.62495(16) 0.0164(6) Uani 1 1 d . . .
N3 N 0.40752(9) 0.1858(2) 1.59323(16) 0.0196(6) Uani 1 1 d . . .
H3N H 0.3901(11) 0.116(3) 1.568(2) 0.023 Uiso 1 1 d . . .
C1 C 0.37031(10) 0.2359(3) 1.42162(19) 0.0165(7) Uani 1 1 d . . .
C2 C 0.34707(10) 0.2482(3) 1.33349(19) 0.0188(7) Uani 1 1 d . . .
H2A H 0.3487 0.3125 1.3069 0.023 Uiso 1 1 calc R . .
C3 C 0.32230(10) 0.1646(3) 1.28837(19) 0.0175(7) Uani 1 1 d . . .
H3A H 0.3059 0.1708 1.2301 0.021 Uiso 1 1 calc R . .
C4 C 0.32168(10) 0.0672(3) 1.3309(2) 0.0201(7) Uani 1 1 d . . .
C5 C 0.30192(10) -0.0304(3) 1.29986(19) 0.0184(7) Uani 1 1 d . . .
C6 C 0.30577(10) -0.1155(3) 1.3570(2) 0.0183(7) Uani 1 1 d . . .
C7 C 0.29059(10) -0.2251(3) 1.3396(2) 0.0200(7) Uani 1 1 d . . .
H7A H 0.2754 -0.2565 1.2864 0.024 Uiso 1 1 calc R . .
C8 C 0.30227(10) -0.2739(3) 1.41368(19) 0.0198(7) Uani 1 1 d . . .
H8A H 0.2964 -0.3457 1.4225 0.024 Uiso 1 1 calc R . .
C9 C 0.32570(10) -0.1948(3) 1.47780(19) 0.0177(7) Uani 1 1 d . . .
C10 C 0.34546(10) -0.2146(3) 1.56306(19) 0.0170(7) Uani 1 1 d . . .
C11 C 0.37261(10) -0.1467(3) 1.6291(2) 0.0179(7) Uani 1 1 d . . .
C12 C 0.39373(10) -0.1766(3) 1.71378(19) 0.0195(7) Uani 1 1 d . . .
H12A H 0.3929 -0.2454 1.7354 0.023 Uiso 1 1 calc R . .
C13 C 0.41547(10) -0.0908(3) 1.75909(19) 0.0187(7) Uani 1 1 d . . .
H13A H 0.4323 -0.0897 1.8174 0.022 Uiso 1 1 calc R . .
C14 C 0.40862(10) -0.0025(3) 1.70412(19) 0.0169(7) Uani 1 1 d . . .
C15 C 0.42550(10) 0.1019(3) 1.72902(19) 0.0175(7) Uani 1 1 d . . .
C16 C 0.42541(10) 0.1881(3) 1.67806(19) 0.0170(7) Uani 1 1 d . . .
C17 C 0.44511(10) 0.2920(3) 1.70637(19) 0.0188(7) Uani 1 1 d . . .
H17A H 0.4594 0.3158 1.7622 0.023 Uiso 1 1 calc R . .
C18 C 0.43917(10) 0.3488(3) 1.63735(19) 0.0195(7) Uani 1 1 d . . .
H18A H 0.4493 0.4187 1.6358 0.023 Uiso 1 1 calc R . .
C19 C 0.41449(10) 0.2815(3) 1.56694(19) 0.0181(7) Uani 1 1 d . . .
C20 C 0.39707(10) 0.3074(3) 1.4801(2) 0.0173(7) Uani 1 1 d . B .
C21 C 0.27990(10) -0.0510(3) 1.2098(2) 0.0190(7) Uani 1 1 d . . .
C22 C 0.29930(10) -0.0268(3) 1.1593(2) 0.0203(7) Uani 1 1 d . . .
H22A H 0.3257 0.0082 1.1826 0.024 Uiso 1 1 calc R . .
C23 C 0.28048(11) -0.0532(3) 1.0759(2) 0.0250(8) Uani 1 1 d . . .
H23A H 0.2938 -0.0346 1.0423 0.030 Uiso 1 1 calc R . .
C24 C 0.24257(12) -0.1062(3) 1.0411(2) 0.0304(9) Uani 1 1 d . . .
H24A H 0.2305 -0.1273 0.9845 0.037 Uiso 1 1 calc R . .
C25 C 0.22223(12) -0.1285(3) 1.0895(2) 0.0325(9) Uani 1 1 d . . .
H25A H 0.1958 -0.1634 1.0656 0.039 Uiso 1 1 calc R . .
C26 C 0.24043(10) -0.1000(3) 1.1728(2) 0.0270(8) Uani 1 1 d . . .
H26A H 0.2259 -0.1138 1.2051 0.032 Uiso 1 1 calc R . .
C27 C 0.33679(10) -0.3198(3) 1.59178(19) 0.0167(7) Uani 1 1 d . . .
C28 C 0.36515(11) -0.4028(3) 1.6170(3) 0.0366(10) Uani 1 1 d . . .
H28A H 0.3909 -0.3943 1.6141 0.044 Uiso 1 1 calc R . .
C29 C 0.35723(11) -0.4985(3) 1.6465(3) 0.0348(10) Uani 1 1 d . . .
H29A H 0.3773 -0.5547 1.6630 0.042 Uiso 1 1 calc R . .
C30 C 0.32024(11) -0.5117(3) 1.6518(2) 0.0205(7) Uani 1 1 d . . .
C31 C 0.29139(11) -0.4291(3) 1.6276(2) 0.0215(7) Uani 1 1 d . . .
H31A H 0.2659 -0.4376 1.6315 0.026 Uiso 1 1 calc R . .
C32 C 0.29946(10) -0.3344(3) 1.59769(19) 0.0176(7) Uani 1 1 d . . .
H32A H 0.2793 -0.2784 1.5809 0.021 Uiso 1 1 calc R . .
C33 C 0.33552(13) -0.6941(3) 1.6931(2) 0.0356(10) Uani 1 1 d . . .
H33A H 0.3239 -0.7546 1.7108 0.053 Uiso 1 1 calc R . .
H33B H 0.3635 -0.6771 1.7367 0.053 Uiso 1 1 calc R . .
H33C H 0.3374 -0.7132 1.6421 0.053 Uiso 1 1 calc R . .
C34 C 0.44469(10) 0.1194(2) 1.82069(19) 0.0160(7) Uani 1 1 d . . .
C35 C 0.41971(10) 0.1140(3) 1.8623(2) 0.0188(7) Uani 1 1 d . . .
H35A H 0.3905 0.1020 1.8312 0.023 Uiso 1 1 calc R . .
C36 C 0.43638(11) 0.1257(3) 1.9469(2) 0.0202(7) Uani 1 1 d . . .
H36A H 0.4187 0.1231 1.9738 0.024 Uiso 1 1 calc R . .
C37 C 0.47915(11) 0.1414(3) 1.99281(19) 0.0188(7) Uani 1 1 d . . .
C38 C 0.50483(10) 0.1456(3) 1.95320(19) 0.0197(7) Uani 1 1 d . . .
H38A H 0.5341 0.1561 1.9848 0.024 Uiso 1 1 calc R . .
C39 C 0.48793(10) 0.1348(3) 1.8683(2) 0.0186(7) Uani 1 1 d . . .
H39A H 0.5057 0.1378 1.8418 0.022 Uiso 1 1 calc R . .
C40 C 0.47367(13) 0.1469(4) 2.1198(2) 0.0459(12) Uani 1 1 d . . .
H40A H 0.4914 0.1523 2.1797 0.069 Uiso 1 1 calc R . .
H40B H 0.4591 0.0778 2.1071 0.069 Uiso 1 1 calc R . .
H40C H 0.4531 0.2051 2.1018 0.069 Uiso 1 1 calc R . .
C41 C 0.40929(10) 0.4107(3) 1.45400(18) 0.0183(7) Uani 1 1 d . . .
C44 C 0.43188(12) 0.5990(3) 1.4021(2) 0.0277(8) Uani 1 1 d . . .
H44A H 0.4421 0.6638 1.3902 0.033 Uiso 1 1 calc R A 1
C42 C 0.3940(3) 0.5068(7) 1.4650(5) 0.0221(18) Uani 0.54 1 d P B 1
H42A H 0.3754 0.5088 1.4899 0.027 Uiso 0.54 1 calc PR B 1
C43 C 0.4053(3) 0.6002(8) 1.4404(5) 0.028(2) Uani 0.54 1 d P B 1
H43A H 0.3950 0.6666 1.4495 0.034 Uiso 0.54 1 calc PR B 1
C45 C 0.4428(3) 0.5009(6) 1.3820(5) 0.0306(17) Uani 0.54 1 d P B 1
H45A H 0.4580 0.4982 1.3500 0.037 Uiso 0.54 1 calc PR B 1
C46 C 0.4318(2) 0.4052(5) 1.4083(5) 0.0249(14) Uani 0.54 1 d P B 1
H46A H 0.4397 0.3379 1.3949 0.030 Uiso 0.54 1 calc PR B 1
C47 C 0.3824(3) 0.4975(8) 1.4249(5) 0.020(2) Uani 0.46 1 d P B 2
H47A H 0.3552 0.4931 1.4218 0.024 Uiso 0.46 1 calc PR B 2
C48 C 0.3947(4) 0.5904(9) 1.4002(6) 0.027(2) Uani 0.46 1 d P B 2
H48A H 0.3759 0.6493 1.3815 0.032 Uiso 0.46 1 calc PR B 2
C49 C 0.4622(3) 0.5164(7) 1.4374(6) 0.033(2) Uani 0.46 1 d P B 2
H49A H 0.4896 0.5246 1.4420 0.040 Uiso 0.46 1 calc PR B 2
C50 C 0.4512(3) 0.4247(7) 1.4648(6) 0.031(2) Uani 0.46 1 d P B 2
H50A H 0.4715 0.3704 1.4909 0.037 Uiso 0.46 1 calc PR B 2

loop_
_atom_site_aniso_label
_atom_site_aniso_U_11
_atom_site_aniso_U_22
_atom_site_aniso_U_33
_atom_site_aniso_U_23
_atom_site_aniso_U_13
_atom_site_aniso_U_12
Te1 0.02635(12) 0.01932(11) 0.01477(11) 0.00442(10) 0.00843(9) -0.00228(11)
O1 0.0340(14) 0.0192(13) 0.0295(13) 0.0039(10) 0.0185(12) -0.0027(11)
O2 0.0233(13) 0.0503(17) 0.0138(12) 0.0015(11) 0.0109(11) 0.0013(12)
N1 0.0192(14) 0.0196(15) 0.0206(14) 0.0053(12) 0.0106(12) 0.0003(12)
N2 0.0185(14) 0.0158(14) 0.0189(14) -0.0005(11) 0.0121(12) -0.0010(11)
N3 0.0280(16) 0.0178(14) 0.0180(14) 0.0019(11) 0.0149(13) 0.0008(12)
C1 0.0215(17) 0.0158(16) 0.0172(16) 0.0018(13) 0.0130(14) 0.0016(13)
C2 0.0236(18) 0.0191(17) 0.0191(16) 0.0026(13) 0.0144(15) 0.0025(14)
C3 0.0178(17) 0.0224(17) 0.0144(16) 0.0070(13) 0.0089(14) 0.0060(14)
C4 0.0140(15) 0.031(2) 0.0172(16) 0.0071(14) 0.0082(13) 0.0037(14)
C5 0.0140(16) 0.0253(19) 0.0184(17) 0.0029(14) 0.0096(14) 0.0023(14)
C6 0.0138(15) 0.0228(18) 0.0196(17) 0.0039(13) 0.0086(14) 0.0016(13)
C7 0.0186(17) 0.0235(18) 0.0190(17) 0.0008(13) 0.0094(14) -0.0010(14)
C8 0.0200(17) 0.0189(17) 0.0236(17) 0.0017(14) 0.0125(15) 0.0000(14)
C9 0.0165(16) 0.0196(17) 0.0196(17) 0.0045(13) 0.0106(14) 0.0004(13)
C10 0.0161(16) 0.0179(17) 0.0216(17) 0.0053(13) 0.0124(14) 0.0034(13)
C11 0.0199(17) 0.0172(17) 0.0216(17) 0.0021(13) 0.0137(14) 0.0027(14)
C12 0.0239(18) 0.0175(17) 0.0199(17) 0.0049(13) 0.0122(15) 0.0026(14)
C13 0.0193(16) 0.0220(16) 0.0171(15) 0.0045(14) 0.0103(13) 0.0036(15)
C14 0.0186(16) 0.0192(17) 0.0164(16) 0.0015(13) 0.0110(14) 0.0033(13)
C15 0.0169(15) 0.0206(18) 0.0164(16) 0.0009(13) 0.0087(13) 0.0029(13)
C16 0.0210(17) 0.0175(17) 0.0159(16) 0.0004(13) 0.0114(14) 0.0033(13)
C17 0.0227(18) 0.0203(17) 0.0157(16) -0.0027(13) 0.0104(14) 0.0022(14)
C18 0.0246(18) 0.0174(17) 0.0201(17) 0.0011(13) 0.0131(15) 0.0016(14)
C19 0.0259(18) 0.0154(16) 0.0184(16) 0.0015(13) 0.0148(15) 0.0031(14)
C20 0.0193(17) 0.0158(16) 0.0209(17) 0.0038(13) 0.0126(14) 0.0049(13)
C21 0.0172(17) 0.0202(16) 0.0173(16) 0.0037(13) 0.0055(14) 0.0005(13)
C22 0.0172(17) 0.0244(19) 0.0191(17) 0.0038(14) 0.0079(14) -0.0022(14)
C23 0.0250(19) 0.0303(19) 0.0214(18) 0.0008(15) 0.0117(16) -0.0034(15)
C24 0.032(2) 0.035(2) 0.0162(17) 0.0000(15) 0.0037(16) -0.0095(17)
C25 0.0233(19) 0.039(2) 0.025(2) 0.0058(17) 0.0018(17) -0.0129(17)
C26 0.0177(17) 0.035(2) 0.0265(18) 0.0080(16) 0.0081(15) -0.0037(16)
C27 0.0186(17) 0.0170(16) 0.0142(16) 0.0028(13) 0.0072(14) -0.0006(13)
C28 0.0211(18) 0.027(2) 0.072(3) 0.019(2) 0.030(2) 0.0057(17)
C29 0.0218(19) 0.024(2) 0.062(3) 0.0186(19) 0.022(2) 0.0107(16)
C30 0.0265(18) 0.0190(17) 0.0174(17) 0.0023(13) 0.0111(15) -0.0032(14)
C31 0.0231(17) 0.024(2) 0.0265(18) -0.0040(14) 0.0189(15) -0.0025(14)
C32 0.0194(17) 0.0169(16) 0.0195(17) -0.0028(13) 0.0113(14) 0.0007(13)
C33 0.043(2) 0.021(2) 0.042(2) 0.0114(17) 0.019(2) -0.0030(17)
C34 0.0216(17) 0.0150(16) 0.0147(15) 0.0027(12) 0.0111(14) 0.0004(13)
C35 0.0153(16) 0.0222(18) 0.0207(17) -0.0010(13) 0.0095(14) -0.0006(13)
C36 0.0225(18) 0.0235(17) 0.0234(17) 0.0018(14) 0.0182(15) -0.0010(14)
C37 0.0245(18) 0.0195(17) 0.0140(16) 0.0040(13) 0.0101(14) 0.0021(14)
C38 0.0179(17) 0.0262(19) 0.0176(17) 0.0039(14) 0.0104(14) -0.0001(14)
C39 0.0220(17) 0.0208(17) 0.0206(17) 0.0044(14) 0.0162(15) 0.0024(14)
C40 0.031(2) 0.095(4) 0.0159(19) 0.002(2) 0.0143(18) 0.000(2)
C41 0.0251(17) 0.0179(16) 0.0153(15) 0.0033(14) 0.0119(13) -0.0016(15)
C44 0.041(2) 0.0199(19) 0.0272(19) 0.0063(15) 0.0195(17) -0.0033(17)
C42 0.025(5) 0.022(4) 0.024(4) 0.002(4) 0.016(4) -0.001(3)
C43 0.038(5) 0.017(4) 0.029(5) 0.003(5) 0.015(5) 0.006(4)
C45 0.047(5) 0.030(4) 0.030(4) 0.002(3) 0.031(4) -0.001(4)
C46 0.037(4) 0.013(3) 0.034(4) -0.001(3) 0.025(4) -0.004(3)
C47 0.019(5) 0.027(5) 0.021(5) 0.003(5) 0.014(5) 0.003(4)
C48 0.041(7) 0.015(5) 0.031(5) 0.017(5) 0.023(6) 0.012(5)
C49 0.023(4) 0.034(5) 0.042(6) 0.013(4) 0.015(4) -0.006(4)
C50 0.020(4) 0.022(5) 0.046(6) 0.011(4) 0.010(4) 0.004(3)

loop_
_geom_bond_atom_site_label_1
_geom_bond_atom_site_label_2
_geom_bond_distance
_geom_bond_site_symmetry_2
_geom_bond_publ_flag
Te1 C1 2.066(3) . ?
Te1 C4 2.075(3) . ?
Te1 N1 2.558(3) . ?
O1 C30 1.368(4) . ?
O1 C33 1.421(4) . ?
O2 C37 1.368(4) . ?
O2 C40 1.435(4) . ?
N1 C6 1.354(4) . ?
N1 C9 1.375(4) . ?
N2 C14 1.389(4) . ?
N2 C11 1.389(4) . ?
N3 C19 1.348(4) . ?
N3 C16 1.368(4) . ?
C1 C20 1.386(5) . ?
C1 C2 1.434(4) . ?
C2 C3 1.375(5) . ?
C3 C4 1.443(4) . ?
C4 C5 1.394(5) . ?
C5 C6 1.442(4) . ?
C5 C21 1.476(4) . ?
C6 C7 1.454(5) . ?
C7 C8 1.353(4) . ?
C8 C9 1.465(5) . ?
C9 C10 1.397(4) . ?
C10 C11 1.429(5) . ?
C10 C27 1.493(4) . ?
C11 C12 1.417(4) . ?
C12 C13 1.360(5) . ?
C13 C14 1.428(4) . ?
C14 C15 1.422(4) . ?
C15 C16 1.413(4) . ?
C15 C34 1.495(4) . ?
C16 C17 1.456(4) . ?
C17 C18 1.363(4) . ?
C18 C19 1.447(4) . ?
C19 C20 1.439(4) . ?
C20 C41 1.503(4) . ?
C21 C22 1.399(5) . ?
C21 C26 1.401(5) . ?
C22 C23 1.385(5) . ?
C23 C24 1.380(5) . ?
C24 C25 1.389(5) . ?
C25 C26 1.389(5) . ?
C27 C28 1.376(5) . ?
C27 C32 1.394(4) . ?
C28 C29 1.388(5) . ?
C29 C30 1.374(5) . ?
C30 C31 1.382(5) . ?
C31 C32 1.382(4) . ?
C34 C35 1.397(4) . ?
C34 C39 1.404(5) . ?
C35 C36 1.375(4) . ?
C36 C37 1.387(5) . ?
C37 C38 1.390(5) . ?
C38 C39 1.377(4) . ?
C41 C42 1.369(10) . ?
C41 C47 1.385(11) . ?
C41 C46 1.386(7) . ?
C41 C50 1.431(9) . ?
C44 C48 1.316(12) . ?
C44 C45 1.382(8) . ?
C44 C43 1.399(11) . ?
C44 C49 1.422(9) . ?
C42 C43 1.372(13) . ?
C45 C46 1.404(9) . ?
C47 C48 1.380(15) . ?
C49 C50 1.369(11) . ?
